data_7063619
loop_
_publ_author_name
'Sen, Charanjeet'
'Singh, Rohit'
'Devi, Swaita'
Niharika,
'Singhaal, Richa'
'Sahoo, Subash Chandra'
'Sheikh, Haq Nawaz'

_publ_section_title
;
 Design and synthesis of 2D coordination polymers from isophthalic and
 adipic acids: exploring Tb-based luminescent sensors for Cr3+, Fe3+ and
 p-NA
;
_journal_name_full 'New Journal of Chemistry'
_journal_paper_doi 10.1039/D4NJ05061D
_journal_year 2025
_chemical_formula_moiety 'C11 H12 Eu O8'
_chemical_formula_sum 'C11 H12 Eu O8'
_chemical_formula_weight 424.18
_space_group_crystal_system triclinic
_space_group_IT_number 2
_space_group_name_Hall '-P 1'
_space_group_name_H-M_alt 'P -1'
_symmetry_Int_Tables_number 2
_atom_sites_solution_primary iterative
_audit_creation_date 2022-07-19
_audit_creation_method
;
Olex2 1.2
(compiled 2018.05.29 svn.r3508 for OlexSys, GUI svn.r5506)
;
_audit_update_record
;
2024-11-22 deposited with the CCDC.	2025-01-08 downloaded from the CCDC.
;
_cell_angle_alpha 93.2970(10)
_cell_angle_beta 108.2970(10)
_cell_angle_gamma 108.6710(10)
_cell_formula_units_Z 2
_cell_length_a 6.88310(10)
_cell_length_b 10.10470(10)
_cell_length_c 10.56880(10)
_cell_measurement_reflns_used 11209
_cell_measurement_temperature 293(2)
_cell_measurement_theta_max 27.3720
_cell_measurement_theta_min 2.1530
_cell_volume 650.901(15)
_computing_molecular_graphics 'Olex2 (Dolomanov et al., 2009)'
_computing_publication_material 'Olex2 (Dolomanov et al., 2009)'
_computing_structure_refinement 'olex2.refine (Bourhis et al., 2015)'
_computing_structure_solution 'olex2.solve (Bourhis et al., 2015)'
_diffrn_ambient_temperature 293(2)
_diffrn_measured_fraction_theta_full 0.9643
_diffrn_measured_fraction_theta_max 0.9643
_diffrn_measurement_device 'four-circle diffractometer'
_diffrn_measurement_device_type 'XtaLAB Synergy, Dualflex, HyPix3000'
_diffrn_measurement_method '\w scans'
_diffrn_radiation_type 'Mo K\a'
_diffrn_radiation_wavelength 0.71073
_diffrn_reflns_av_R_equivalents 0.0512
_diffrn_reflns_av_unetI/netI 0.0211
_diffrn_reflns_limit_h_max 8
_diffrn_reflns_limit_h_min -8
_diffrn_reflns_limit_k_max 13
_diffrn_reflns_limit_k_min -12
_diffrn_reflns_limit_l_max 13
_diffrn_reflns_limit_l_min -13
_diffrn_reflns_number 37522
_diffrn_reflns_theta_full 27.4298
_diffrn_reflns_theta_max 27.43
_diffrn_reflns_theta_min 2.06
_exptl_absorpt_coefficient_mu 4.853
_exptl_absorpt_correction_T_max 0.460
_exptl_absorpt_correction_T_min 0.240
_exptl_absorpt_correction_type multi-scan
_exptl_absorpt_process_details Sadabs
_exptl_crystal_colour colourless
_exptl_crystal_colour_primary colourless
_exptl_crystal_density_diffrn 2.1641
_exptl_crystal_description block
_exptl_crystal_F_000 410.2353
_exptl_crystal_size_max 0.39
_exptl_crystal_size_mid 0.26
_exptl_crystal_size_min 0.16
_refine_diff_density_max 1.4473
_refine_diff_density_min -0.9140
_refine_diff_density_rms 0.1141
_refine_ls_d_res_high 0.7714
_refine_ls_d_res_low 9.8784
_refine_ls_extinction_expression Fc^*^=kFc[1+0.001xFc^2^\l^3^/sin(2\q)]^-1/4^
_refine_ls_goodness_of_fit_ref 1.0588
_refine_ls_hydrogen_treatment constr
_refine_ls_matrix_type full
_refine_ls_number_constraints 20
_refine_ls_number_parameters 184
_refine_ls_number_reflns 2863
_refine_ls_number_restraints 0
_refine_ls_restrained_S_all 1.0588
_refine_ls_R_factor_all 0.0212
_refine_ls_R_factor_gt 0.0206
_refine_ls_shift/su_max 0.0002
_refine_ls_shift/su_mean 0.0000
_refine_ls_structure_factor_coef Fsqd
_refine_ls_weighting_details 'w=1/[\s^2^(Fo^2^)+(0.0254P)^2^+1.2647P] where P=(Fo^2^+2Fc^2^)/3'
_refine_ls_weighting_scheme calc
_refine_ls_wR_factor_gt 0.0509
_refine_ls_wR_factor_ref 0.0514
_reflns_Friedel_coverage 0.0
_reflns_limit_h_max 8
_reflns_limit_h_min -8
_reflns_limit_k_max 12
_reflns_limit_k_min -12
_reflns_limit_l_max 13
_reflns_limit_l_min -13
_reflns_number_gt 2791
_reflns_number_total 2863
_reflns_threshold_expression I>=2u(I)
_cod_data_source_file d4nj05061d2.cif
_cod_data_source_block I6
_cod_database_code 7063619
_olex2_refinement_description
;
1. Fixed Uiso
 At 1.2 times of:
  All C(H) groups, All C(H,H) groups
 At 1.5 times of:
  All O(H,H) groups
2.a Rotating group:
 O8(H8a,H8b), O7(H7a,H7b)
2.b Secondary CH2 refined with riding coordinates:
 C11(H11a,H11b), C10(H10a,H10b)
2.c Aromatic/amide H refined with riding coordinates:
 C8(H8), C7(H7), C6(H6), C3(H3)
;
_olex2_submission_special_instructions 'No special instructions were received'

loop_
_space_group_symop_id
_space_group_symop_operation_xyz
1 x,y,z
2 -x,-y,-z

loop_
_atom_site_label
_atom_site_type_symbol
_atom_site_fract_x
_atom_site_fract_y
_atom_site_fract_z
_atom_site_U_iso_or_equiv
_atom_site_adp_type
_atom_site_occupancy
_atom_site_refinement_flags_posn
Eu1 Eu 0.24415(2) 0.915148(14) 0.078894(13) 0.01681(7) Uani 1.000000 .
O6 O 0.6365(3) 0.9755(2) 0.1171(2) 0.0233(5) Uani 1.000000 .
O5 O 0.9639(4) 0.9974(3) 0.1243(2) 0.0239(5) Uani 1.000000 .
O4 O 0.5891(4) 0.8208(2) 0.8453(2) 0.0236(5) Uani 1.000000 .
O3 O 0.5793(4) 0.9538(2) 0.6884(2) 0.0274(5) Uani 1.000000 .
O1 O 0.2564(5) 0.7500(3) 0.2142(3) 0.0453(8) Uani 1.000000 .
C9 C 0.8172(5) 0.9620(3) 0.1767(3) 0.0168(6) Uani 1.000000 .
C5 C 0.5348(5) 0.8341(3) 0.7201(3) 0.0213(6) Uani 1.000000 .
O8 O -0.1096(5) 0.7248(3) -0.0068(4) 0.0652(11) Uani 1.000000 .
C4 C 0.4154(5) 0.7045(3) 0.6134(3) 0.0237(6) Uani 1.000000 .
C3 C 0.3546(6) 0.7214(3) 0.4791(3) 0.0243(7) Uani 1.000000 .
O7 O 0.2542(6) 0.7324(3) -0.0685(4) 0.0733(13) Uani 1.000000 .
C2 C 0.2388(6) 0.6043(3) 0.3766(3) 0.0281(7) Uani 1.000000 .
C6 C 0.3625(6) 0.5689(4) 0.6453(4) 0.0297(7) Uani 1.000000 .
C11 C 0.9781(6) 1.0282(4) 0.4333(3) 0.0278(7) Uani 1.000000 .
C10 C 0.8593(6) 0.9083(4) 0.3094(3) 0.0254(7) Uani 1.000000 .
C8 C 0.1854(6) 0.4682(4) 0.4096(4) 0.0325(8) Uani 1.000000 .
C7 C 0.2475(6) 0.4512(4) 0.5427(4) 0.0334(8) Uani 1.000000 .
O2 O 0.0194(11) 0.5332(4) 0.1450(3) 0.126(3) Uani 1.000000 .
C1 C 0.1703(9) 0.6279(4) 0.2338(4) 0.0492(13) Uani 1.000000 .
H8 H 0.1077(6) 0.3891(4) 0.3412(4) 0.0390(10) Uiso 1.000000 R
H7 H 0.2124(6) 0.3606(4) 0.5640(4) 0.0401(10) Uiso 1.000000 R
H6 H 0.4040(6) 0.5570(4) 0.7353(4) 0.0356(9) Uiso 1.000000 R
H3 H 0.3919(6) 0.8120(3) 0.4576(3) 0.0292(8) Uiso 1.000000 R
H8a H -0.0932(10) 0.6464(8) 0.007(5) 0.0978(17) Uiso 1.000000 GR
H8b H -0.162(4) 0.716(4) -0.0925(7) 0.0978(17) Uiso 1.000000 GR
H7a H 0.293(9) 0.673(3) -0.0223(10) 0.110(2) Uiso 1.000000 GR
H7b H 0.355(6) 0.7662(12) -0.101(4) 0.110(2) Uiso 1.000000 GR
H11a H 0.8898(6) 1.0865(4) 0.4319(3) 0.0334(9) Uiso 1.000000 R
H11b H 1.1163(6) 1.0878(4) 0.4280(3) 0.0334(9) Uiso 1.000000 R
H10a H 0.7206(6) 0.8495(4) 0.3145(3) 0.0305(8) Uiso 1.000000 R
H10b H 0.9469(6) 0.8493(4) 0.3119(3) 0.0305(8) Uiso 1.000000 R

loop_
_atom_site_aniso_label
_atom_site_aniso_U_11
_atom_site_aniso_U_22
_atom_site_aniso_U_33
_atom_site_aniso_U_12
_atom_site_aniso_U_13
_atom_site_aniso_U_23
Eu1 0.01669(10) 0.01741(10) 0.01438(9) 0.00402(6) 0.00476(6) 0.00412(6)
O6 0.0187(11) 0.0331(12) 0.0201(11) 0.0116(9) 0.0060(9) 0.0095(9)
O5 0.0196(11) 0.0352(13) 0.0201(11) 0.0104(10) 0.0096(9) 0.0099(9)
O4 0.0246(11) 0.0270(12) 0.0163(10) 0.0064(9) 0.0062(9) 0.0042(9)
O3 0.0359(13) 0.0208(11) 0.0190(11) 0.0065(10) 0.0050(10) 0.0021(9)
O1 0.070(2) 0.0243(13) 0.0212(13) 0.0008(13) 0.0042(13) 0.0107(10)
C9 0.0184(14) 0.0160(13) 0.0131(13) 0.0045(11) 0.0037(11) 0.0012(11)
C5 0.0179(14) 0.0268(16) 0.0174(14) 0.0076(12) 0.0047(12) 0.0012(12)
O8 0.0270(15) 0.0286(15) 0.110(3) 0.0043(12) -0.0091(17) 0.0073(17)
C4 0.0247(16) 0.0235(16) 0.0206(15) 0.0074(13) 0.0064(13) 0.0029(12)
C3 0.0314(17) 0.0173(15) 0.0206(15) 0.0060(13) 0.0072(13) 0.0034(12)
O7 0.092(3) 0.0276(15) 0.108(3) -0.0100(17) 0.084(3) -0.0159(17)
C2 0.040(2) 0.0201(16) 0.0190(15) 0.0059(14) 0.0083(14) 0.0050(13)
C6 0.0377(19) 0.0284(18) 0.0232(16) 0.0114(15) 0.0102(15) 0.0110(14)
C11 0.0324(18) 0.0354(19) 0.0132(15) 0.0116(15) 0.0048(13) 0.0060(13)
C10 0.0292(17) 0.0269(17) 0.0191(15) 0.0088(14) 0.0075(13) 0.0089(13)
C8 0.044(2) 0.0193(16) 0.0280(18) 0.0074(15) 0.0093(16) 0.0013(13)
C7 0.045(2) 0.0205(16) 0.0317(18) 0.0082(15) 0.0116(16) 0.0111(14)
O2 0.226(6) 0.0305(18) 0.0254(17) -0.031(3) -0.003(3) 0.0029(14)
C1 0.089(3) 0.0172(17) 0.0185(17) 0.0010(19) 0.007(2) 0.0012(14)

loop_
_atom_type_symbol
_atom_type_scat_dispersion_real
_atom_type_scat_dispersion_imag
_atom_type_scat_Cromer_Mann_a1
_atom_type_scat_Cromer_Mann_a2
_atom_type_scat_Cromer_Mann_a3
_atom_type_scat_Cromer_Mann_a4
_atom_type_scat_Cromer_Mann_b1
_atom_type_scat_Cromer_Mann_b2
_atom_type_scat_Cromer_Mann_b3
_atom_type_scat_Cromer_Mann_b4
_atom_type_scat_Cromer_Mann_c
_atom_type_scat_source
_atom_type_scat_dispersion_source
Eu -0.00847 3.77655 24.62740 19.08860 13.76030 2.92270 2.38790 0.19420 13.75460 123.17400 2.57450008392 'International Tables Volume C Table 6.1.1.4 (pp. 500-502)' 'Henke, Gullikson and Davis, At. Data and Nucl. Data Tables, 1993, 54, 2'
H 0.00000 0.00000 0.49300 0.32291 0.14019 0.04081 10.51090 26.12570 3.14236 57.79970 0.0030380000826 'International Tables Volume C Table 6.1.1.4 (pp. 500-502)' 'Henke, Gullikson and Davis, At. Data and Nucl. Data Tables, 1993, 54, 2'
C 0.00347 0.00161 2.31000 1.02000 1.58860 0.86500 20.84390 10.20750 0.56870 51.65120 0.215599998832 'International Tables Volume C Table 6.1.1.4 (pp. 500-502)' 'Henke, Gullikson and Davis, At. Data and Nucl. Data Tables, 1993, 54, 2'
O 0.01158 0.00611 3.04850 2.28680 1.54630 0.86700 13.27710 5.70110 0.32390 32.90890 0.250800013542 'International Tables Volume C Table 6.1.1.4 (pp. 500-502)' 'Henke, Gullikson and Davis, At. Data and Nucl. Data Tables, 1993, 54, 2'

loop_
_geom_angle_atom_site_label_1
_geom_angle_atom_site_label_2
_geom_angle_atom_site_label_3
_geom_angle
_geom_angle_site_symmetry_1
_geom_angle_site_symmetry_3
_geom_angle_publ_flag
O5 Eu1 O6 49.37(7) 2_675 2_675 ?
O5 Eu1 O6 114.60(7) 2_675 . ?
O5 Eu1 O6 112.46(7) 1_455 2_675 ?
O5 Eu1 O6 145.44(8) 1_455 . ?
O4 Eu1 O6 73.00(7) 2_676 2_675 ?
O4 Eu1 O6 74.93(7) 2_676 . ?
O4 Eu1 O5 78.17(7) 2_676 2_675 ?
O4 Eu1 O5 72.01(7) 2_676 1_455 ?
O3 Eu1 O6 120.29(8) 2_676 2_675 ?
O3 Eu1 O6 77.13(8) 2_676 . ?
O3 Eu1 O5 125.36(8) 2_676 2_675 ?
O3 Eu1 O5 74.96(8) 2_676 1_455 ?
O3 Eu1 O4 52.47(7) 2_676 2_676 ?
O1 Eu1 O6 145.79(10) . 2_675 ?
O1 Eu1 O6 90.23(10) . . ?
O1 Eu1 O5 150.40(9) . 2_675 ?
O1 Eu1 O5 101.09(10) . 1_455 ?
O1 Eu1 O4 126.12(8) . 2_676 ?
O1 Eu1 O3 73.87(9) . 2_676 ?
C9 Eu1 O6 24.75(7) 2_675 2_675 ?
C9 Eu1 O6 90.42(7) 2_675 . ?
C9 Eu1 O5 24.63(7) 2_675 2_675 ?
C9 Eu1 O5 90.37(8) 2_675 1_455 ?
C9 Eu1 O4 74.56(7) 2_675 2_676 ?
C9 Eu1 O3 127.04(8) 2_675 2_676 ?
C9 Eu1 O1 158.56(9) 2_675 . ?
C5 Eu1 O6 97.24(8) 2_676 2_675 ?
C5 Eu1 O6 74.31(8) 2_676 . ?
C5 Eu1 O5 102.55(8) 2_676 2_675 ?
C5 Eu1 O5 71.67(8) 2_676 1_455 ?
C5 Eu1 O4 26.77(8) 2_676 2_676 ?
C5 Eu1 O3 25.70(8) 2_676 2_676 ?
C5 Eu1 O1 99.46(9) 2_676 . ?
C5 Eu1 C9 101.34(8) 2_676 2_675 ?
O8 Eu1 O6 112.15(11) . 2_675 ?
O8 Eu1 O6 144.00(10) . . ?
O8 Eu1 O5 77.90(10) . 2_675 ?
O8 Eu1 O5 70.24(10) . 1_455 ?
O8 Eu1 O4 140.67(9) . 2_676 ?
O8 Eu1 O3 124.82(12) . 2_676 ?
O8 Eu1 O1 72.50(11) . . ?
O8 Eu1 C9 94.93(11) . 2_675 ?
O8 Eu1 C5 138.44(12) . 2_676 ?
O7 Eu1 O6 71.10(10) . 2_675 ?
O7 Eu1 O6 75.93(10) . . ?
O7 Eu1 O5 90.51(13) . 2_675 ?
O7 Eu1 O5 137.98(11) . 1_455 ?
O7 Eu1 O4 140.54(9) . 2_676 ?
O7 Eu1 O3 141.87(13) . 2_676 ?
O7 Eu1 O1 79.75(13) . . ?
O7 Eu1 C9 79.63(12) . 2_675 ?
O7 Eu1 C5 150.23(11) . 2_676 ?
O7 Eu1 O8 70.13(12) . . ?
H7a Eu1 O6 85.4(6) . 2_675 ?
H7a Eu1 O6 73.0(12) . . ?
H7a Eu1 O5 106.9(3) . 2_675 ?
H7a Eu1 O5 141.1(12) . 1_455 ?
H7a Eu1 O4 146.5(12) . 2_676 ?
H7a Eu1 O3 126.9(5) . 2_676 ?
H7a Eu1 O1 63.5(3) . . ?
H7a Eu1 C9 96.3(2) . 2_675 ?
H7a Eu1 C5 142.7(10) . 2_676 ?
H7a Eu1 O8 71.0(12) . . ?
H7a Eu1 O7 16.87(3) . . ?
H7b Eu1 O6 57.4(7) . 2_675 ?
H7b Eu1 O6 62.8(8) . . ?
H7b Eu1 O5 87.4(12) . 2_675 ?
H7b Eu1 O5 148.1(10) . 1_455 ?
H7b Eu1 O4 123.97(13) . 2_676 ?
H7b Eu1 O3 136.9(11) . 2_676 ?
H7b Eu1 O1 90.4(9) . . ?
H7b Eu1 C9 70.9(10) . 2_675 ?
H7b Eu1 C5 136.0(5) . 2_676 ?
H7b Eu1 O8 85.5(5) . . ?
H7b Eu1 O7 16.67(2) . . ?
H7b Eu1 H7a 27.98(3) . . ?
C9 O6 Eu1 94.27(17) . 2_675 ?
C9 O6 Eu1 150.3(2) . . ?
C9 O5 Eu1 97.85(17) . 2_675 ?
C9 O5 Eu1 140.7(2) . 1_655 ?
C5 O4 Eu1 91.65(19) . 2_676 ?
C5 O3 Eu1 95.55(19) . 2_676 ?
C1 O1 Eu1 148.4(3) . . ?
O6 C9 Eu1 60.98(15) . 2_675 ?
O5 C9 Eu1 57.52(15) . 2_675 ?
O5 C9 O6 118.5(3) . . ?
C10 C9 Eu1 176.6(2) . 2_675 ?
C10 C9 O6 120.7(3) . . ?
C10 C9 O5 120.8(3) . . ?
O4 C5 Eu1 61.58(16) . 2_676 ?
O3 C5 Eu1 58.75(16) . 2_676 ?
O3 C5 O4 120.3(3) . . ?
C4 C5 Eu1 178.7(2) . 2_676 ?
C4 C5 O4 119.3(3) . . ?
C4 C5 O3 120.4(3) . . ?
H8a O8 Eu1 109.5 . . ?
H8b O8 Eu1 109.1 . . ?
H8b O8 H8a 104.5 . . ?
C3 C4 C5 118.3(3) . . ?
C6 C4 C5 121.9(3) . . ?
C6 C4 C3 119.8(3) . . ?
C2 C3 C4 120.4(3) . . ?
H3 C3 C4 119.80(19) . . ?
H3 C3 C2 119.80(19) . . ?
H7a O7 Eu1 108.8 . . ?
H7b O7 Eu1 109.9 . . ?
H7b O7 H7a 104.5 . . ?
C8 C2 C3 119.5(3) . . ?
C1 C2 C3 118.5(3) . . ?
C1 C2 C8 122.0(3) . . ?
C7 C6 C4 119.9(3) . . ?
H6 C6 C4 120.0(2) . . ?
H6 C6 C7 120.0(2) . . ?
H11a C11 C10 109.14(19) . . ?
H11b C11 C10 109.14(19) . . ?
H11b C11 H11a 107.9 . . ?
C11 C10 C9 113.1(3) . . ?
H10a C10 C9 108.96(17) . . ?
H10a C10 C11 108.96(19) . . ?
H10b C10 C9 108.96(17) . . ?
H10b C10 C11 108.96(19) . . ?
H10b C10 H10a 107.8 . . ?
C7 C8 C2 120.2(3) . . ?
H8 C8 C2 119.9(2) . . ?
H8 C8 C7 119.9(2) . . ?
C8 C7 C6 120.3(3) . . ?
H7 C7 C6 119.9(2) . . ?
H7 C7 C8 119.9(2) . . ?
C2 C1 O1 116.5(3) . . ?
O2 C1 O1 123.4(4) . . ?
O2 C1 C2 119.7(4) . . ?
O7 H7a Eu1 54.32(9) . . ?
O7 H7b Eu1 53.41(6) . . ?

loop_
_geom_bond_atom_site_label_1
_geom_bond_atom_site_label_2
_geom_bond_distance
_geom_bond_site_symmetry_2
_geom_bond_publ_flag
Eu1 O6 2.462(2) . ?
Eu1 O6 2.633(2) 2_675 ?
Eu1 O5 2.557(2) 2_675 ?
Eu1 O5 2.491(2) 1_455 ?
Eu1 O4 2.508(2) 2_676 ?
Eu1 O3 2.449(2) 2_676 ?
Eu1 O1 2.264(2) . ?
Eu1 C9 3.003(3) 2_675 ?
Eu1 C5 2.851(3) 2_676 ?
Eu1 O8 2.422(3) . ?
Eu1 O7 2.380(3) . ?
Eu1 H7a 2.773(3) . ?
Eu1 H7b 2.786(3) . ?
O6 C9 1.261(4) . ?
O5 C9 1.263(4) . ?
O4 C5 1.285(4) . ?
O3 C5 1.242(4) . ?
O1 C1 1.247(5) . ?
C9 C10 1.510(4) . ?
C5 C4 1.490(4) . ?
O8 H8a 0.8500 . ?
O8 H8b 0.8500 . ?
C4 C3 1.386(4) . ?
C4 C6 1.391(5) . ?
C3 C2 1.384(5) . ?
C3 H3 0.9300 . ?
O7 H7a 0.8500 . ?
O7 H7b 0.8500 . ?
C2 C8 1.400(5) . ?
C2 C1 1.491(5) . ?
C6 C7 1.388(5) . ?
C6 H6 0.9300 . ?
C11 C11 1.530(6) 2_776 ?
C11 C10 1.537(5) . ?
C11 H11a 0.9700 . ?
C11 H11b 0.9700 . ?
C10 H10a 0.9700 . ?
C10 H10b 0.9700 . ?
C8 C7 1.374(5) . ?
C8 H8 0.9300 . ?
C7 H7 0.9300 . ?
O2 C1 1.235(5) . ?
